data_7054591
loop_
_publ_author_name
'Harding, David J.'
'Phonsri, Wasinee'
'Harding, Phimphaka'
'Sirirak, Jitnapa'
'Tangtirungrotechai, Yuthana'
'Webster, Richard D.'
'Adams, Harry'

_publ_section_title
;
 Copper hydrotris(3,5-diphenylpyrazolyl)borate dithiocarbamates: mimicking
 green copper proteins
;
_journal_issue 2
_journal_name_full 'New J. Chem.'
_journal_page_first 1498
_journal_paper_doi 10.1039/C4NJ01298D
_journal_volume 39
_journal_year 2015
_chemical_formula_moiety 'C50 H42 B Cu N7 S2'
_chemical_formula_sum 'C50 H42 B Cu N7 S2'
_chemical_formula_weight 879.38
_chemical_name_systematic
; 
 ? 
;
_space_group_IT_number 14
_symmetry_cell_setting monoclinic
_symmetry_space_group_name_Hall '-P 2ybc'
_symmetry_space_group_name_H-M 'P 1 21/c 1'
_atom_sites_solution_hydrogens geom
_atom_sites_solution_primary direct
_atom_sites_solution_secondary difmap
_audit_creation_method SHELXL-97
_audit_update_record
;
2014-11-17 deposited with the CCDC.
2014-12-11 downloaded from the CCDC.
;
_cell_angle_alpha 90.00
_cell_angle_beta 102.523(2)
_cell_angle_gamma 90.00
_cell_formula_units_Z 4
_cell_length_a 13.9204(14)
_cell_length_b 25.042(3)
_cell_length_c 12.6285(13)
_cell_measurement_reflns_used 4889
_cell_measurement_temperature 100(2)
_cell_measurement_theta_max 25.18
_cell_measurement_theta_min 2.86
_cell_volume 4297.5(8)
_computing_cell_refinement 'Bruker SAINT'
_computing_data_collection 'Bruker APEX2'
_computing_data_reduction 'Bruker SAINT'
_computing_molecular_graphics 'Bruker SHELXTL'
_computing_publication_material 'Bruker SHELXTL'
_computing_structure_refinement 'SHELXL-97 (Sheldrick, 2008)'
_computing_structure_solution 'SHELXS-97 (Sheldrick, 2008)'
_diffrn_ambient_temperature 100(2)
_diffrn_measured_fraction_theta_full 0.997
_diffrn_measured_fraction_theta_max 0.996
_diffrn_measurement_device_type 'Bruker APEX-II CCD'
_diffrn_measurement_method '\f and \w scans'
_diffrn_radiation_monochromator graphite
_diffrn_radiation_source 'fine-focus sealed tube'
_diffrn_radiation_type MoK\a
_diffrn_radiation_wavelength 0.71073
_diffrn_reflns_av_R_equivalents 0.0655
_diffrn_reflns_av_sigmaI/netI 0.0675
_diffrn_reflns_limit_h_max 16
_diffrn_reflns_limit_h_min -16
_diffrn_reflns_limit_k_max 30
_diffrn_reflns_limit_k_min -29
_diffrn_reflns_limit_l_max 14
_diffrn_reflns_limit_l_min -15
_diffrn_reflns_number 25061
_diffrn_reflns_theta_full 25.00
_diffrn_reflns_theta_max 25.53
_diffrn_reflns_theta_min 1.50
_exptl_absorpt_coefficient_mu 0.651
_exptl_absorpt_correction_T_max 0.8809
_exptl_absorpt_correction_T_min 0.7368
_exptl_absorpt_correction_type multi-scan
_exptl_absorpt_process_details sadabs
_exptl_crystal_colour blue
_exptl_crystal_density_diffrn 1.359
_exptl_crystal_density_method 'not measured'
_exptl_crystal_description PLATE
_exptl_crystal_F_000 1828
_exptl_crystal_size_max 0.50
_exptl_crystal_size_mid 0.40
_exptl_crystal_size_min 0.20
_refine_diff_density_max 1.199
_refine_diff_density_min -0.999
_refine_diff_density_rms 0.248
_refine_ls_extinction_method none
_refine_ls_goodness_of_fit_ref 1.024
_refine_ls_hydrogen_treatment constr
_refine_ls_matrix_type full
_refine_ls_number_parameters 550
_refine_ls_number_reflns 8000
_refine_ls_number_restraints 416
_refine_ls_restrained_S_all 1.028
_refine_ls_R_factor_all 0.0677
_refine_ls_R_factor_gt 0.0448
_refine_ls_shift/su_max 0.001
_refine_ls_shift/su_mean 0.000
_refine_ls_structure_factor_coef Fsqd
_refine_ls_weighting_details 'calc w=1/[\s^2^(Fo^2^)+(0.1112P)^2^+2.1647P] where P=(Fo^2^+2Fc^2^)/3'
_refine_ls_weighting_scheme calc
_refine_ls_wR_factor_gt 0.1283
_refine_ls_wR_factor_ref 0.1717
_reflns_number_gt 6214
_reflns_number_total 8000
_reflns_threshold_expression >2sigma(I)
_cod_data_source_file c4nj01298d2.cif
_cod_data_source_block ws3_0m
_cod_depositor_comments
;
The following automatic conversions were performed:

'_symmetry_cell_setting' value 'Monoclinic' changed to 'monoclinic'
according to
/usr/data/users/saulius/crontab/automatic-downloads/rss-feeds/RSC/lib/dictionaries/cif_core.dic
dictionary named 'cif_core.dic' version 2.4.2 from 2011-04-26.

Automatic conversion script
Id: cif_fix_values 2935 2014-11-11 08:27:57Z andrius 

 Adding full bibliography for 7054589--7054591.cif.
;
_cod_original_cell_volume 4297.4(8)
_cod_original_sg_symbol_H-M P2(1)/c
_cod_database_code 7054591

loop_
_symmetry_equiv_pos_as_xyz
'x, y, z'
'-x, y+1/2, -z+1/2'
'-x, -y, -z'
'x, -y-1/2, z-1/2'

loop_
_atom_site_label
_atom_site_type_symbol
_atom_site_fract_x
_atom_site_fract_y
_atom_site_fract_z
_atom_site_U_iso_or_equiv
_atom_site_adp_type
_atom_site_occupancy
_atom_site_symmetry_multiplicity
_atom_site_calc_flag
_atom_site_refinement_flags
Cu1 Cu 0.23545(3) 0.628202(15) 0.82183(3) 0.01152(15) Uani 1 1 d .
S1 S 0.30803(6) 0.63136(3) 1.00540(7) 0.0180(2) Uani 1 1 d .
S2 S 0.39343(6) 0.66140(4) 0.82633(7) 0.0176(2) Uani 1 1 d .
N1 N 0.15685(19) 0.70413(10) 0.7642(2) 0.0109(6) Uani 1 1 d .
N2 N 0.08112(19) 0.69599(11) 0.6773(2) 0.0109(6) Uani 1 1 d .
N3 N 0.21414(19) 0.59505(11) 0.6718(2) 0.0139(6) Uani 1 1 d .
N4 N 0.12954(19) 0.60886(11) 0.6007(2) 0.0125(6) Uani 1 1 d .
N5 N 0.10132(19) 0.59664(10) 0.8266(2) 0.0117(6) Uani 1 1 d .
N6 N 0.02636(19) 0.60758(11) 0.7391(2) 0.0112(6) Uani 1 1 d .
N7 N 0.4776(2) 0.68410(13) 1.0315(2) 0.0227(7) Uani 1 1 d .
C1 C 0.0540(2) 0.74310(13) 0.6256(3) 0.0122(5) Uani 1 1 d U
C2 C 0.1147(2) 0.78222(13) 0.6795(3) 0.0137(6) Uani 1 1 d U
H2 H 0.1145 0.8183 0.6617 0.016 Uiso 1 1 calc R
C3 C 0.1767(2) 0.75667(13) 0.7666(3) 0.0129(5) Uani 1 1 d U
C4 C 0.1229(2) 0.58154(13) 0.5068(3) 0.0135(5) Uani 1 1 d U
C5 C 0.2060(2) 0.54987(13) 0.5177(3) 0.0145(6) Uani 1 1 d U
H5 H 0.2222 0.5272 0.4660 0.017 Uiso 1 1 calc R
C6 C 0.2604(2) 0.55924(13) 0.6229(3) 0.0133(5) Uani 1 1 d U
C7 C -0.0605(2) 0.59165(13) 0.7614(3) 0.0146(6) Uani 1 1 d U
C8 C -0.0406(2) 0.57000(13) 0.8649(3) 0.0154(6) Uani 1 1 d U
H8 H -0.0858 0.5561 0.9020 0.018 Uiso 1 1 calc R
C9 C 0.0608(2) 0.57341(12) 0.9017(3) 0.0132(5) Uani 1 1 d U
C10 C -0.1580(2) 0.59759(13) 0.6878(3) 0.0174(5) Uani 1 1 d U
C11 C -0.2368(2) 0.61319(14) 0.7325(3) 0.0208(6) Uani 1 1 d U
H11 H -0.2260 0.6208 0.8063 0.025 Uiso 1 1 calc R
C12 C -0.3309(3) 0.61752(15) 0.6685(3) 0.0258(6) Uani 1 1 d U
H12 H -0.3829 0.6277 0.6995 0.031 Uiso 1 1 calc R
C13 C -0.3475(3) 0.60666(15) 0.5586(3) 0.0272(6) Uani 1 1 d U
H13 H -0.4103 0.6102 0.5153 0.033 Uiso 1 1 calc R
C14 C -0.2708(3) 0.59068(14) 0.5136(3) 0.0244(6) Uani 1 1 d U
H14 H -0.2822 0.5831 0.4398 0.029 Uiso 1 1 calc R
C15 C -0.1759(2) 0.58572(13) 0.5773(3) 0.0194(6) Uani 1 1 d U
H15 H -0.1247 0.5745 0.5462 0.023 Uiso 1 1 calc R
C16 C -0.0276(2) 0.74877(13) 0.5310(3) 0.0136(5) Uani 1 1 d U
C17 C -0.0127(3) 0.77683(13) 0.4401(3) 0.0156(6) Uani 1 1 d U
H17 H 0.0484 0.7920 0.4408 0.019 Uiso 1 1 calc R
C18 C -0.0881(2) 0.78229(13) 0.3493(3) 0.0170(6) Uani 1 1 d U
H18 H -0.0769 0.8004 0.2888 0.020 Uiso 1 1 calc R
C19 C -0.1805(3) 0.76090(14) 0.3480(3) 0.0183(6) Uani 1 1 d U
H19 H -0.2312 0.7647 0.2871 0.022 Uiso 1 1 calc R
C20 C -0.1961(3) 0.73396(14) 0.4381(3) 0.0182(6) Uani 1 1 d U
H20 H -0.2578 0.7196 0.4376 0.022 Uiso 1 1 calc R
C21 C -0.1215(2) 0.72800(13) 0.5289(3) 0.0153(6) Uani 1 1 d U
H21 H -0.1336 0.7101 0.5893 0.018 Uiso 1 1 calc R
C22 C 0.0381(2) 0.58503(13) 0.4138(3) 0.0146(5) Uani 1 1 d U
C23 C -0.0103(2) 0.53829(14) 0.3728(3) 0.0168(6) Uani 1 1 d U
H23 H 0.0110 0.5057 0.4047 0.020 Uiso 1 1 calc R
C24 C -0.0899(3) 0.53979(15) 0.2851(3) 0.0207(6) Uani 1 1 d U
H24 H -0.1220 0.5084 0.2586 0.025 Uiso 1 1 calc R
C25 C -0.1213(3) 0.58852(15) 0.2373(3) 0.0223(6) Uani 1 1 d U
H25 H -0.1752 0.5899 0.1792 0.027 Uiso 1 1 calc R
C26 C -0.0722(3) 0.63501(15) 0.2761(3) 0.0208(6) Uani 1 1 d U
H26 H -0.0923 0.6674 0.2427 0.025 Uiso 1 1 calc R
C27 C 0.0067(3) 0.63349(14) 0.3646(3) 0.0170(6) Uani 1 1 d U
H27 H 0.0387 0.6649 0.3910 0.020 Uiso 1 1 calc R
C28 C 0.1206(2) 0.55367(13) 1.0050(3) 0.0140(5) Uani 1 1 d U
C29 C 0.1968(2) 0.51745(13) 1.0062(3) 0.0151(6) Uani 1 1 d U
H29 H 0.2089 0.5048 0.9411 0.018 Uiso 1 1 calc R
C30 C 0.2549(3) 0.50018(14) 1.1037(3) 0.0175(6) Uani 1 1 d U
H30 H 0.3053 0.4758 1.1040 0.021 Uiso 1 1 calc R
C31 C 0.2375(3) 0.51929(14) 1.2001(3) 0.0195(6) Uani 1 1 d U
H31 H 0.2774 0.5085 1.2655 0.023 Uiso 1 1 calc R
C32 C 0.1609(3) 0.55448(14) 1.2001(3) 0.0191(6) Uani 1 1 d U
H32 H 0.1491 0.5670 1.2654 0.023 Uiso 1 1 calc R
C33 C 0.1017(2) 0.57120(13) 1.1029(3) 0.0161(6) Uani 1 1 d U
H33 H 0.0493 0.5942 1.1032 0.019 Uiso 1 1 calc R
C34 C 0.2490(2) 0.78248(13) 0.8542(3) 0.0148(5) Uani 1 1 d U
C35 C 0.2566(2) 0.76853(14) 0.9618(3) 0.0173(6) Uani 1 1 d U
H35 H 0.2188 0.7406 0.9793 0.021 Uiso 1 1 calc R
C36 C 0.3197(3) 0.79581(15) 1.0435(3) 0.0220(6) Uani 1 1 d U
H36 H 0.3235 0.7864 1.1155 0.026 Uiso 1 1 calc R
C37 C 0.3774(3) 0.83712(15) 1.0191(3) 0.0237(6) Uani 1 1 d U
H37 H 0.4207 0.8549 1.0742 0.028 Uiso 1 1 calc R
C38 C 0.3699(3) 0.85158(15) 0.9119(3) 0.0229(6) Uani 1 1 d U
H38 H 0.4085 0.8792 0.8947 0.027 Uiso 1 1 calc R
C39 C 0.3053(2) 0.82508(14) 0.8300(3) 0.0186(6) Uani 1 1 d U
H39 H 0.2994 0.8357 0.7583 0.022 Uiso 1 1 calc R
C40 C 0.3498(2) 0.53102(14) 0.6796(3) 0.0164(5) Uani 1 1 d U
C41 C 0.3622(3) 0.51635(14) 0.7878(3) 0.0206(6) Uani 1 1 d U
H41 H 0.3171 0.5277 0.8276 0.025 Uiso 1 1 calc R
C42 C 0.4413(3) 0.48491(15) 0.8367(3) 0.0249(6) Uani 1 1 d U
H42 H 0.4483 0.4748 0.9088 0.030 Uiso 1 1 calc R
C43 C 0.5098(3) 0.46857(15) 0.7792(3) 0.0250(6) Uani 1 1 d U
H43 H 0.5623 0.4471 0.8119 0.030 Uiso 1 1 calc R
C44 C 0.4996(3) 0.48438(15) 0.6731(3) 0.0239(6) Uani 1 1 d U
H44 H 0.5467 0.4743 0.6348 0.029 Uiso 1 1 calc R
C45 C 0.4202(3) 0.51513(14) 0.6225(3) 0.0203(6) Uani 1 1 d U
H45 H 0.4139 0.5252 0.5505 0.024 Uiso 1 1 calc R
C46 C 0.4040(2) 0.66151(14) 0.9636(3) 0.0163(7) Uani 1 1 d .
C47 C 0.5579(3) 0.7132(2) 0.9974(3) 0.0390(9) Uani 1 1 d U
H47A H 0.5337 0.7454 0.9578 0.047 Uiso 1 1 calc R
H47B H 0.5898 0.6909 0.9524 0.047 Uiso 1 1 calc R
C48 C 0.6271(3) 0.7263(2) 1.1037(3) 0.0439(8) Uani 1 1 d U
H48A H 0.6773 0.6990 1.1222 0.053 Uiso 1 1 calc R
H48B H 0.6589 0.7604 1.0991 0.053 Uiso 1 1 calc R
C49 C 0.5659(3) 0.7284(2) 1.1861(4) 0.0436(8) Uani 1 1 d U
H49A H 0.5367 0.7634 1.1878 0.052 Uiso 1 1 calc R
H49B H 0.6049 0.7202 1.2576 0.052 Uiso 1 1 calc R
C50 C 0.4865(3) 0.6861(2) 1.1498(3) 0.0363(9) Uani 1 1 d U
H50A H 0.5068 0.6518 1.1830 0.044 Uiso 1 1 calc R
H50B H 0.4249 0.6965 1.1678 0.044 Uiso 1 1 calc R
B1 B 0.0479(3) 0.63906(14) 0.6416(3) 0.0120(7) Uani 1 1 d .
H1 H -0.0117 0.6406 0.5837 0.014 Uiso 1 1 calc R

loop_
_atom_site_aniso_label
_atom_site_aniso_U_11
_atom_site_aniso_U_22
_atom_site_aniso_U_33
_atom_site_aniso_U_23
_atom_site_aniso_U_13
_atom_site_aniso_U_12
Cu1 0.0104(2) 0.0142(2) 0.0090(2) -0.00018(14) 0.00017(16) -0.00180(15)
S1 0.0177(4) 0.0238(5) 0.0109(4) 0.0021(3) -0.0008(3) -0.0092(3)
S2 0.0133(4) 0.0268(5) 0.0119(4) -0.0012(3) 0.0008(3) -0.0047(3)
N1 0.0116(13) 0.0141(14) 0.0059(13) -0.0018(10) -0.0002(10) -0.0016(11)
N2 0.0108(13) 0.0129(14) 0.0081(13) 0.0008(10) 0.0004(10) -0.0008(11)
N3 0.0106(13) 0.0155(14) 0.0141(14) 0.0006(11) -0.0005(11) 0.0003(11)
N4 0.0124(13) 0.0126(14) 0.0111(14) 0.0000(11) -0.0003(11) 0.0006(11)
N5 0.0117(13) 0.0113(13) 0.0101(13) 0.0003(10) -0.0018(11) 0.0012(11)
N6 0.0091(13) 0.0121(13) 0.0108(13) 0.0001(11) -0.0013(10) 0.0005(10)
N7 0.0186(15) 0.0356(18) 0.0128(15) -0.0010(13) 0.0013(12) -0.0099(13)
C1 0.0137(11) 0.0127(11) 0.0111(11) 0.0011(10) 0.0046(9) 0.0020(10)
C2 0.0151(11) 0.0126(11) 0.0134(12) 0.0012(10) 0.0031(10) 0.0009(10)
C3 0.0135(11) 0.0120(11) 0.0135(11) -0.0009(10) 0.0036(9) 0.0001(9)
C4 0.0156(11) 0.0152(12) 0.0099(11) -0.0014(10) 0.0030(9) -0.0004(10)
C5 0.0163(11) 0.0149(12) 0.0124(11) -0.0024(10) 0.0031(10) 0.0004(10)
C6 0.0139(11) 0.0134(12) 0.0129(11) -0.0007(10) 0.0032(10) 0.0001(10)
C7 0.0122(11) 0.0106(11) 0.0201(12) 0.0009(10) 0.0014(10) -0.0012(10)
C8 0.0133(11) 0.0131(12) 0.0196(12) 0.0007(10) 0.0029(10) -0.0020(10)
C9 0.0128(11) 0.0100(11) 0.0167(11) -0.0026(10) 0.0033(10) -0.0011(10)
C10 0.0132(10) 0.0123(11) 0.0245(11) 0.0018(10) -0.0008(9) -0.0019(9)
C11 0.0146(11) 0.0166(12) 0.0293(13) 0.0004(11) 0.0003(10) -0.0016(10)
C12 0.0153(12) 0.0228(13) 0.0369(13) 0.0000(12) -0.0001(11) -0.0001(11)
C13 0.0164(12) 0.0234(13) 0.0366(14) -0.0010(12) -0.0060(11) -0.0001(11)
C14 0.0182(12) 0.0199(13) 0.0299(13) -0.0020(11) -0.0060(11) -0.0028(11)
C15 0.0148(11) 0.0140(12) 0.0261(12) -0.0006(11) -0.0026(10) -0.0028(10)
C16 0.0151(10) 0.0128(11) 0.0128(10) 0.0014(9) 0.0029(9) 0.0025(9)
C17 0.0177(12) 0.0138(12) 0.0148(12) 0.0018(10) 0.0024(10) 0.0013(10)
C18 0.0205(12) 0.0154(12) 0.0139(12) 0.0035(10) 0.0011(10) 0.0010(10)
C19 0.0195(12) 0.0185(12) 0.0153(12) 0.0012(10) 0.0001(10) 0.0012(10)
C20 0.0165(12) 0.0196(13) 0.0175(12) 0.0009(10) 0.0018(10) 0.0003(11)
C21 0.0158(11) 0.0161(12) 0.0140(12) 0.0011(10) 0.0029(10) 0.0015(10)
C22 0.0168(11) 0.0172(11) 0.0100(11) -0.0020(9) 0.0033(9) 0.0006(9)
C23 0.0187(12) 0.0190(12) 0.0120(12) -0.0021(10) 0.0019(10) -0.0003(10)
C24 0.0218(12) 0.0233(12) 0.0150(12) -0.0039(11) -0.0003(10) -0.0009(11)
C25 0.0225(13) 0.0266(12) 0.0150(12) -0.0026(11) -0.0023(11) 0.0027(11)
C26 0.0238(13) 0.0226(12) 0.0137(12) 0.0001(10) -0.0008(11) 0.0052(11)
C27 0.0202(12) 0.0182(12) 0.0118(12) -0.0025(10) 0.0016(10) 0.0016(10)
C28 0.0134(10) 0.0122(10) 0.0164(10) -0.0013(9) 0.0033(9) -0.0040(9)
C29 0.0147(11) 0.0137(12) 0.0170(12) 0.0006(10) 0.0033(10) -0.0035(9)
C30 0.0154(12) 0.0170(12) 0.0195(12) 0.0034(10) 0.0024(10) -0.0033(10)
C31 0.0199(12) 0.0200(13) 0.0173(12) 0.0031(11) 0.0012(11) -0.0066(10)
C32 0.0212(12) 0.0203(13) 0.0158(12) -0.0007(11) 0.0041(10) -0.0071(10)
C33 0.0167(12) 0.0156(12) 0.0168(11) -0.0005(10) 0.0055(10) -0.0045(10)
C34 0.0148(11) 0.0133(10) 0.0159(10) -0.0018(9) 0.0021(9) -0.0001(9)
C35 0.0178(12) 0.0175(12) 0.0159(11) -0.0017(10) 0.0020(10) -0.0018(10)
C36 0.0221(13) 0.0232(13) 0.0188(12) -0.0051(11) 0.0001(11) -0.0023(11)
C37 0.0226(13) 0.0230(13) 0.0231(12) -0.0072(11) -0.0009(11) -0.0042(11)
C38 0.0204(12) 0.0204(13) 0.0259(13) -0.0033(11) 0.0007(11) -0.0066(11)
C39 0.0177(12) 0.0170(12) 0.0204(12) -0.0015(10) 0.0025(10) -0.0031(10)
C40 0.0141(10) 0.0168(11) 0.0175(11) -0.0019(9) 0.0012(9) -0.0002(9)
C41 0.0182(12) 0.0226(13) 0.0202(12) 0.0016(11) 0.0022(11) 0.0019(10)
C42 0.0206(12) 0.0263(13) 0.0252(13) 0.0047(11) -0.0009(11) 0.0023(11)
C43 0.0181(12) 0.0223(13) 0.0312(13) 0.0016(11) -0.0018(11) 0.0043(11)
C44 0.0180(12) 0.0234(13) 0.0296(13) -0.0032(11) 0.0033(11) 0.0048(11)
C45 0.0168(12) 0.0219(13) 0.0220(12) -0.0021(11) 0.0033(10) 0.0015(10)
C46 0.0137(16) 0.0194(18) 0.0148(17) 0.0009(13) 0.0008(13) -0.0025(13)
C47 0.0276(17) 0.066(2) 0.0230(16) -0.0054(16) 0.0053(14) -0.0259(17)
C48 0.0336(15) 0.071(2) 0.0252(15) -0.0058(15) 0.0025(12) -0.0266(15)
C49 0.0356(15) 0.070(2) 0.0235(15) -0.0066(14) 0.0017(12) -0.0259(15)
C50 0.0311(17) 0.061(2) 0.0148(16) -0.0045(15) 0.0008(13) -0.0227(16)
B1 0.0127(17) 0.0121(17) 0.0096(17) -0.0017(14) -0.0009(14) -0.0007(14)

loop_
_atom_type_symbol
_atom_type_description
_atom_type_scat_dispersion_real
_atom_type_scat_dispersion_imag
_atom_type_scat_source
C C 0.0033 0.0016 'International Tables Vol C Tables 4.2.6.8 and 6.1.1.4'
H H 0.0000 0.0000 'International Tables Vol C Tables 4.2.6.8 and 6.1.1.4'
B B 0.0013 0.0007 'International Tables Vol C Tables 4.2.6.8 and 6.1.1.4'
N N 0.0061 0.0033 'International Tables Vol C Tables 4.2.6.8 and 6.1.1.4'
S S 0.1246 0.1234 'International Tables Vol C Tables 4.2.6.8 and 6.1.1.4'
Cu Cu 0.3201 1.2651 'International Tables Vol C Tables 4.2.6.8 and 6.1.1.4'

loop_
_geom_angle_atom_site_label_1
_geom_angle_atom_site_label_2
_geom_angle_atom_site_label_3
_geom_angle
N3 Cu1 N5 85.39(11)
N3 Cu1 N1 94.71(10)
N5 Cu1 N1 87.28(10)
N3 Cu1 S1 152.86(8)
N5 Cu1 S1 100.76(8)
N1 Cu1 S1 111.87(7)
N3 Cu1 S2 96.57(8)
N5 Cu1 S2 176.39(8)
N1 Cu1 S2 95.56(7)
S2 Cu1 S1 76.13(3)
C46 S2 Cu1 84.18(12)
C46 S1 Cu1 84.64(12)
C7 N6 N5 109.2(3)
C7 N6 B1 130.6(3)
N5 N6 B1 119.9(2)
C9 N5 N6 107.1(3)
C9 N5 Cu1 135.9(2)
N6 N5 Cu1 116.1(2)
C1 N2 N1 110.0(2)
C1 N2 B1 128.9(3)
N1 N2 B1 120.4(2)
C3 N1 N2 106.5(2)
C3 N1 Cu1 137.9(2)
N2 N1 Cu1 111.94(18)
C4 N4 N3 109.5(3)
C4 N4 B1 128.7(3)
N3 N4 B1 119.8(3)
C6 N3 N4 107.5(3)
C6 N3 Cu1 136.1(2)
N4 N3 Cu1 116.3(2)
C46 N7 C50 124.0(3)
C46 N7 C47 123.8(3)
C50 N7 C47 112.1(3)
N6 C7 C8 107.8(3)
N6 C7 C10 125.2(3)
C8 C7 C10 127.0(3)
C7 C8 C9 105.8(3)
C7 C8 H8 127.1
C9 C8 H8 127.1
N5 C9 C8 110.1(3)
N5 C9 C28 122.1(3)
C8 C9 C28 127.8(3)
N2 C1 C2 107.6(3)
N2 C1 C16 124.1(3)
C2 C1 C16 128.3(3)
C1 C2 C3 105.8(3)
C1 C2 H2 127.1
C3 C2 H2 127.1
N1 C3 C2 110.0(3)
N1 C3 C34 123.4(3)
C2 C3 C34 126.5(3)
N4 C4 C5 107.8(3)
N4 C4 C22 123.8(3)
C5 C4 C22 128.3(3)
C4 C5 C6 105.5(3)
C4 C5 H5 127.3
C6 C5 H5 127.3
N3 C6 C5 109.7(3)
N3 C6 C40 122.7(3)
C5 C6 C40 127.3(3)
C11 C10 C15 118.7(3)
C11 C10 C7 118.0(3)
C15 C10 C7 123.3(3)
C12 C11 C10 120.8(4)
C12 C11 H11 119.6
C10 C11 H11 119.6
C13 C12 C11 120.0(4)
C13 C12 H12 120.0
C11 C12 H12 120.0
C14 C13 C12 119.8(3)
C14 C13 H13 120.1
C12 C13 H13 120.1
C13 C14 C15 120.7(4)
C13 C14 H14 119.6
C15 C14 H14 119.6
C14 C15 C10 120.0(4)
C14 C15 H15 120.0
C10 C15 H15 120.0
C17 C16 C21 118.3(3)
C17 C16 C1 119.4(3)
C21 C16 C1 122.2(3)
C18 C17 C16 120.6(3)
C18 C17 H17 119.7
C16 C17 H17 119.7
C19 C18 C17 120.4(3)
C19 C18 H18 119.8
C17 C18 H18 119.8
C20 C19 C18 119.3(3)
C20 C19 H19 120.3
C18 C19 H19 120.3
C19 C20 C21 120.9(3)
C19 C20 H20 119.5
C21 C20 H20 119.5
C20 C21 C16 120.4(3)
C20 C21 H21 119.8
C16 C21 H21 119.8
C27 C22 C23 119.2(3)
C27 C22 C4 121.8(3)
C23 C22 C4 119.0(3)
C24 C23 C22 120.8(3)
C24 C23 H23 119.6
C22 C23 H23 119.6
C23 C24 C25 119.5(3)
C23 C24 H24 120.3
C25 C24 H24 120.3
C26 C25 C24 120.0(3)
C26 C25 H25 120.0
C24 C25 H25 120.0
C27 C26 C25 120.4(3)
C27 C26 H26 119.8
C25 C26 H26 119.8
C26 C27 C22 120.1(3)
C26 C27 H27 120.0
C22 C27 H27 120.0
C33 C28 C29 119.1(3)
C33 C28 C9 120.2(3)
C29 C28 C9 120.7(3)
C30 C29 C28 120.5(3)
C30 C29 H29 119.7
C28 C29 H29 119.7
C31 C30 C29 119.7(3)
C31 C30 H30 120.1
C29 C30 H30 120.1
C30 C31 C32 120.3(3)
C30 C31 H31 119.9
C32 C31 H31 119.9
C31 C32 C33 120.2(3)
C31 C32 H32 119.9
C33 C32 H32 119.9
C28 C33 C32 120.1(3)
C28 C33 H33 120.0
C32 C33 H33 120.0
C35 C34 C39 118.7(3)
C35 C34 C3 121.3(3)
C39 C34 C3 119.7(3)
C36 C35 C34 120.5(3)
C36 C35 H35 119.7
C34 C35 H35 119.7
C35 C36 C37 120.6(4)
C35 C36 H36 119.7
C37 C36 H36 119.7
C38 C37 C36 119.3(3)
C38 C37 H37 120.4
C36 C37 H37 120.4
C37 C38 C39 120.3(4)
C37 C38 H38 119.9
C39 C38 H38 119.9
C38 C39 C34 120.5(3)
C38 C39 H39 119.7
C34 C39 H39 119.7
C41 C40 C45 118.7(3)
C41 C40 C6 121.1(3)
C45 C40 C6 120.0(3)
C42 C41 C40 120.4(4)
C42 C41 H41 119.8
C40 C41 H41 119.8
C43 C42 C41 120.4(4)
C43 C42 H42 119.8
C41 C42 H42 119.8
C44 C43 C42 119.4(3)
C44 C43 H43 120.3
C42 C43 H43 120.3
C43 C44 C45 120.8(4)
C43 C44 H44 119.6
C45 C44 H44 119.6
C44 C45 C40 120.1(4)
C44 C45 H45 120.0
C40 C45 H45 120.0
N7 C46 S2 123.1(3)
N7 C46 S1 122.6(3)
S1 C46 S2 114.27(19)
N7 C47 C48 103.1(3)
N7 C47 H47A 111.2
C48 C47 H47A 111.2
N7 C47 H47B 111.2
C48 C47 H47B 111.2
H47A C47 H47B 109.1
C49 C48 C47 106.2(4)
C49 C48 H48A 110.5
C47 C48 H48A 110.5
C49 C48 H48B 110.5
C47 C48 H48B 110.5
H48A C48 H48B 108.7
C48 C49 C50 104.7(4)
C48 C49 H49A 110.8
C50 C49 H49A 110.8
C48 C49 H49B 110.8
C50 C49 H49B 110.8
H49A C49 H49B 108.9
N7 C50 C49 102.9(3)
N7 C50 H50A 111.2
C49 C50 H50A 111.2
N7 C50 H50B 111.2
C49 C50 H50B 111.2
H50A C50 H50B 109.1
N2 B1 N4 110.9(3)
N2 B1 N6 109.7(3)
N4 B1 N6 107.5(3)
N2 B1 H1 109.6
N4 B1 H1 109.6
N6 B1 H1 109.6

loop_
_geom_bond_atom_site_label_1
_geom_bond_atom_site_label_2
_geom_bond_distance
Cu1 N3 2.030(3)
Cu1 N5 2.040(3)
Cu1 N1 2.235(3)
Cu1 S1 2.3207(9)
Cu1 S2 2.3401(9)
S2 C46 1.707(3)
S1 C46 1.714(4)
N6 C7 1.360(4)
N6 N5 1.373(3)
N6 B1 1.545(5)
N5 C9 1.336(4)
N2 C1 1.362(4)
N2 N1 1.362(3)
N2 B1 1.536(4)
N1 C3 1.344(4)
N4 C4 1.354(4)
N4 N3 1.362(4)
N4 B1 1.544(5)
N3 C6 1.331(4)
N7 C46 1.313(4)
N7 C50 1.473(5)
N7 C47 1.474(5)
C1 C2 1.374(5)
C1 C16 1.466(4)
C2 C3 1.397(4)
C2 H2 0.9300
C3 C34 1.473(4)
C4 C5 1.384(5)
C4 C22 1.476(4)
C5 C6 1.399(4)
C5 H5 0.9300
C6 C40 1.475(4)
C7 C8 1.386(5)
C7 C10 1.477(4)
C8 C9 1.390(4)
C8 H8 0.9300
C9 C28 1.472(4)
C10 C11 1.394(5)
C10 C15 1.395(5)
C11 C12 1.387(5)
C11 H11 0.9300
C12 C13 1.385(6)
C12 H12 0.9300
C13 C14 1.373(6)
C13 H13 0.9300
C14 C15 1.395(5)
C14 H14 0.9300
C15 H15 0.9300
C16 C17 1.398(5)
C16 C21 1.402(5)
C17 C18 1.383(4)
C17 H17 0.9300
C18 C19 1.390(5)
C18 H18 0.9300
C19 C20 1.380(5)
C19 H19 0.9300
C20 C21 1.378(5)
C20 H20 0.9300
C21 H21 0.9300
C22 C27 1.390(5)
C22 C23 1.393(5)
C23 C24 1.386(5)
C23 H23 0.9300
C24 C25 1.389(5)
C24 H24 0.9300
C25 C26 1.384(5)
C25 H25 0.9300
C26 C27 1.388(5)
C26 H26 0.9300
C27 H27 0.9300
C28 C33 1.389(5)
C28 C29 1.394(5)
C29 C30 1.388(5)
C29 H29 0.9300
C30 C31 1.378(5)
C30 H30 0.9300
C31 C32 1.383(5)
C31 H31 0.9300
C32 C33 1.387(5)
C32 H32 0.9300
C33 H33 0.9300
C34 C35 1.386(5)
C34 C39 1.396(5)
C35 C36 1.382(5)
C35 H35 0.9300
C36 C37 1.385(5)
C36 H36 0.9300
C37 C38 1.384(5)
C37 H37 0.9300
C38 C39 1.384(5)
C38 H38 0.9300
C39 H39 0.9300
C40 C41 1.389(5)
C40 C45 1.394(5)
C41 C42 1.385(5)
C41 H41 0.9300
C42 C43 1.380(6)
C42 H42 0.9300
C43 C44 1.375(6)
C43 H43 0.9300
C44 C45 1.384(5)
C44 H44 0.9300
C45 H45 0.9300
C47 C48 1.508(5)
C47 H47A 0.9700
C47 H47B 0.9700
C48 C49 1.482(7)
C48 H48A 0.9700
C48 H48B 0.9700
C49 C50 1.528(6)
C49 H49A 0.9700
C49 H49B 0.9700
C50 H50A 0.9700
C50 H50B 0.9700
B1 H1 0.9800
